data_7035432
loop_
_publ_author_name
'Di Nicola, Francesco Paolo'
'Lanzi, Massimiliano'
'Marchetti, Fabio'
'Pampaloni, Guido'
'Zacchini, Stefano'

_publ_section_title
;
 Is bond stretch isomerism in mononuclear transition metal complexes a
 real issue? The misleading case of the MoCl5/tetrahydropyran reaction
 system.
;
_journal_issue 28
_journal_name_full 'Dalton transactions (Cambridge, England : 2003)'
_journal_page_first 12653
_journal_page_last 12659
_journal_paper_doi 10.1039/c5dt01378j
_journal_volume 44
_journal_year 2015
_chemical_formula_sum 'C10 H20 Cl3.08 Mo O2.92'
_chemical_formula_weight 392.18
_chemical_name_systematic
; 
 ? 
;
_space_group_IT_number 43
_symmetry_cell_setting orthorhombic
_symmetry_space_group_name_Hall 'F 2 -2d'
_symmetry_space_group_name_H-M 'F d d 2'
_atom_sites_solution_hydrogens geom
_atom_sites_solution_primary direct
_atom_sites_solution_secondary difmap
_audit_creation_method SHELXL-97
_audit_update_record
;
2015-01-12 deposited with the CCDC.
2015-06-02 downloaded from the CCDC.
;
_cell_angle_alpha 90.00
_cell_angle_beta 90.00
_cell_angle_gamma 90.00
_cell_formula_units_Z 8
_cell_length_a 34.434(3)
_cell_length_b 7.3641(7)
_cell_length_c 12.1545(11)
_cell_measurement_reflns_used 5126
_cell_measurement_temperature 100(2)
_cell_measurement_theta_max 28.561
_cell_measurement_theta_min 2.366
_cell_volume 3082.1(5)
_computing_cell_refinement 'APEX2 (Bruker AXS, 2006)'
_computing_data_collection 'APEX2 (Bruker AXS, 2006)'
_computing_data_reduction 'SAINT (Bruker AXS, 2004)'
_computing_molecular_graphics 'ORTEPII (Johnson, 1996)'
_computing_publication_material 'XCIF (Bruker AXS, 2001)'
_computing_structure_refinement 'SHELXL-97 (Sheldrick, 1997)'
_computing_structure_solution 'SHELXS-97 (Sheldrick, 1990)'
_diffrn_ambient_temperature 100(2)
_diffrn_measured_fraction_theta_full 1.000
_diffrn_measured_fraction_theta_max 1.000
_diffrn_measurement_device_type 'CCD area detector'
_diffrn_measurement_method 'phi and omega scans'
_diffrn_radiation_monochromator graphite
_diffrn_radiation_source 'fine-focus sealed tube'
_diffrn_radiation_type MoK\a
_diffrn_radiation_wavelength 0.71073
_diffrn_reflns_av_R_equivalents 0.0269
_diffrn_reflns_av_unetI/netI 0.0227
_diffrn_reflns_limit_h_max 43
_diffrn_reflns_limit_h_min -43
_diffrn_reflns_limit_k_max 9
_diffrn_reflns_limit_k_min -9
_diffrn_reflns_limit_l_max 15
_diffrn_reflns_limit_l_min -15
_diffrn_reflns_number 7422
_diffrn_reflns_theta_full 27.00
_diffrn_reflns_theta_max 27.00
_diffrn_reflns_theta_min 2.37
_exptl_absorpt_coefficient_mu 1.379
_exptl_absorpt_correction_T_max 0.8304
_exptl_absorpt_correction_T_min 0.7894
_exptl_absorpt_correction_type empirical
_exptl_absorpt_process_details
; 
 Data were corrected for Lorentz polarization and absorption
 effects (empirical absorption correction SADABS).
 R(int) =  0.0897 (selected reflections only, before parameter refinement)
 R(int) =  0.0440 (selected reflections only, after parameter refinement)
;
_exptl_crystal_colour green
_exptl_crystal_density_diffrn 1.690
_exptl_crystal_density_method 'not measured'
_exptl_crystal_description plate
_exptl_crystal_F_000 1582
_exptl_crystal_size_max 0.18
_exptl_crystal_size_mid 0.16
_exptl_crystal_size_min 0.14
_refine_diff_density_max 0.280
_refine_diff_density_min -0.453
_refine_diff_density_rms 0.047
_refine_ls_abs_structure_details 'Flack H D (1983), Acta Cryst. A39, 876-881'
_refine_ls_abs_structure_Flack -0.02(3)
_refine_ls_extinction_method none
_refine_ls_goodness_of_fit_ref 1.066
_refine_ls_hydrogen_treatment constr
_refine_ls_matrix_type full
_refine_ls_number_parameters 88
_refine_ls_number_reflns 1677
_refine_ls_number_restraints 1
_refine_ls_restrained_S_all 1.066
_refine_ls_R_factor_all 0.0176
_refine_ls_R_factor_gt 0.0171
_refine_ls_shift/su_max 0.000
_refine_ls_shift/su_mean 0.000
_refine_ls_structure_factor_coef Fsqd
_refine_ls_weighting_details 'calc w=1/[\s^2^(Fo^2^)+(0.0142P)^2^+4.2941P] where P=(Fo^2^+2Fc^2^)/3'
_refine_ls_weighting_scheme calc
_refine_ls_wR_factor_gt 0.0396
_refine_ls_wR_factor_ref 0.0398
_reflns_number_gt 1649
_reflns_number_total 1677
_reflns_threshold_expression >2sigma(I)
_cod_data_source_file c5dt01378j1.cif
_cod_data_source_block 2b
_cod_depositor_comments 'Adding full bibliography for 7035429--7035437.cif.'
_cod_original_sg_symbol_H-M Fdd2
_cod_database_code 7035432

loop_
_symmetry_equiv_pos_as_xyz
'x, y, z'
'-x, -y, z'
'x+1/4, -y+1/4, z+1/4'
'-x+1/4, y+1/4, z+1/4'
'x, y+1/2, z+1/2'
'-x, -y+1/2, z+1/2'
'x+1/4, -y+3/4, z+3/4'
'-x+1/4, y+3/4, z+3/4'
'x+1/2, y, z+1/2'
'-x+1/2, -y, z+1/2'
'x+3/4, -y+1/4, z+3/4'
'-x+3/4, y+1/4, z+3/4'
'x+1/2, y+1/2, z'
'-x+1/2, -y+1/2, z'
'x+3/4, -y+3/4, z+1/4'
'-x+3/4, y+3/4, z+1/4'

loop_
_atom_site_label
_atom_site_type_symbol
_atom_site_fract_x
_atom_site_fract_y
_atom_site_fract_z
_atom_site_U_iso_or_equiv
_atom_site_adp_type
_atom_site_occupancy
_atom_site_symmetry_multiplicity
_atom_site_calc_flag
_atom_site_refinement_flags
_atom_site_disorder_assembly
_atom_site_disorder_group
C1 C 0.04066(6) 0.3210(3) 0.1346(2) 0.0252(4) Uani 1 1 d . . .
H1A H 0.0301 0.3800 0.2014 0.030 Uiso 1 1 calc R . .
H1B H 0.0291 0.3809 0.0695 0.030 Uiso 1 1 calc R . .
C2 C 0.08439(6) 0.3422(3) 0.1319(2) 0.0268(4) Uani 1 1 d . . .
H2A H 0.0911 0.4728 0.1337 0.032 Uiso 1 1 calc R . .
H2B H 0.0946 0.2903 0.0626 0.032 Uiso 1 1 calc R . .
C3 C 0.10317(5) 0.2463(3) 0.2297(3) 0.0294(5) Uani 1 1 d . . .
H3A H 0.1318 0.2504 0.2220 0.035 Uiso 1 1 calc R . .
H3B H 0.0961 0.3098 0.2985 0.035 Uiso 1 1 calc R . .
C4 C 0.08979(5) 0.0496(3) 0.2356(2) 0.0260(4) Uani 1 1 d . . .
H4A H 0.1008 -0.0190 0.1729 0.031 Uiso 1 1 calc R . .
H4B H 0.0995 -0.0062 0.3044 0.031 Uiso 1 1 calc R . .
C5 C 0.04582(5) 0.0374(3) 0.23267(17) 0.0239(4) Uani 1 1 d . . .
H5A H 0.0378 -0.0917 0.2322 0.029 Uiso 1 1 calc R . .
H5B H 0.0349 0.0950 0.2994 0.029 Uiso 1 1 calc R . .
Cl2 Cl 0.03803(7) 0.1405(3) -0.12307(18) 0.0252(5) Uani 0.543(7) 1 d P A 1
O2 O 0.0282(2) 0.1328(10) -0.0927(8) 0.0319(16) Uani 0.457(7) 1 d P A 2
Cl1 Cl 0.045394(14) -0.23709(6) 0.01592(4) 0.02217(11) Uani 1 1 d . A .
Mo1 Mo 0.0000 0.0000 -0.005223(9) 0.02520(8) Uani 1 2 d S . .
O1 O 0.03055(4) 0.12826(18) 0.13477(12) 0.0206(3) Uani 1 1 d . A .

loop_
_atom_site_aniso_label
_atom_site_aniso_U_11
_atom_site_aniso_U_22
_atom_site_aniso_U_33
_atom_site_aniso_U_23
_atom_site_aniso_U_13
_atom_site_aniso_U_12
C1 0.0236(9) 0.0194(10) 0.0325(11) -0.0065(9) -0.0051(9) 0.0012(8)
C2 0.0227(9) 0.0207(10) 0.0370(11) -0.0034(9) -0.0017(10) -0.0008(8)
C3 0.0160(8) 0.0356(11) 0.0367(17) -0.0078(10) -0.0042(10) -0.0001(9)
C4 0.0207(9) 0.0330(10) 0.0243(10) -0.0007(9) -0.0054(9) 0.0034(8)
C5 0.0228(10) 0.0333(11) 0.0155(9) 0.0003(8) -0.0045(8) 0.0015(8)
Cl2 0.0314(9) 0.0234(6) 0.0209(9) 0.0035(6) 0.0023(6) 0.0006(5)
O2 0.035(4) 0.030(3) 0.030(4) 0.001(2) 0.006(2) 0.001(2)
Cl1 0.0240(2) 0.0189(2) 0.0236(3) -0.00044(19) 0.00425(18) 0.00151(16)
Mo1 0.02429(12) 0.03825(15) 0.01305(10) 0.000 0.000 0.01243(11)
O1 0.0208(6) 0.0205(7) 0.0205(7) -0.0024(6) -0.0043(6) -0.0006(5)

loop_
_atom_type_symbol
_atom_type_description
_atom_type_scat_dispersion_real
_atom_type_scat_dispersion_imag
_atom_type_scat_source
C C 0.0033 0.0016 'International Tables Vol C Tables 4.2.6.8 and 6.1.1.4'
H H 0.0000 0.0000 'International Tables Vol C Tables 4.2.6.8 and 6.1.1.4'
O O 0.0106 0.0060 'International Tables Vol C Tables 4.2.6.8 and 6.1.1.4'
Cl Cl 0.1484 0.1585 'International Tables Vol C Tables 4.2.6.8 and 6.1.1.4'
Mo Mo -1.6832 0.6857 'International Tables Vol C Tables 4.2.6.8 and 6.1.1.4'

loop_
_geom_angle_atom_site_label_1
_geom_angle_atom_site_label_2
_geom_angle_atom_site_label_3
_geom_angle
_geom_angle_site_symmetry_1
_geom_angle_site_symmetry_3
O1 C1 C2 109.68(16) . .
O1 C1 H1A 109.7 . .
C2 C1 H1A 109.7 . .
O1 C1 H1B 109.7 . .
C2 C1 H1B 109.7 . .
H1A C1 H1B 108.2 . .
C1 C2 C3 110.92(19) . .
C1 C2 H2A 109.5 . .
C3 C2 H2A 109.5 . .
C1 C2 H2B 109.5 . .
C3 C2 H2B 109.5 . .
H2A C2 H2B 108.0 . .
C4 C3 C2 110.46(19) . .
C4 C3 H3A 109.6 . .
C2 C3 H3A 109.6 . .
C4 C3 H3B 109.6 . .
C2 C3 H3B 109.6 . .
H3A C3 H3B 108.1 . .
C5 C4 C3 110.91(17) . .
C5 C4 H4A 109.5 . .
C3 C4 H4A 109.5 . .
C5 C4 H4B 109.5 . .
C3 C4 H4B 109.5 . .
H4A C4 H4B 108.0 . .
O1 C5 C4 110.56(17) . .
O1 C5 H5A 109.5 . .
C4 C5 H5A 109.5 . .
O1 C5 H5B 109.5 . .
C4 C5 H5B 109.5 . .
H5A C5 H5B 108.1 . .
O2 Mo1 O2 104.7(5) 2 .
O2 Mo1 Cl2 6.1(3) 2 2
O2 Mo1 Cl2 101.4(2) . 2
O2 Mo1 Cl2 101.4(2) 2 .
O2 Mo1 Cl2 6.1(3) . .
Cl2 Mo1 Cl2 98.72(11) 2 .
O2 Mo1 O1 167.2(3) 2 .
O2 Mo1 O1 88.0(3) . .
Cl2 Mo1 O1 170.04(7) 2 .
Cl2 Mo1 O1 90.97(7) . .
O2 Mo1 O1 88.0(3) 2 2
O2 Mo1 O1 167.2(3) . 2
Cl2 Mo1 O1 90.97(7) 2 2
Cl2 Mo1 O1 170.04(7) . 2
O1 Mo1 O1 79.44(7) . 2
O2 Mo1 Cl1 96.5(2) 2 2
O2 Mo1 Cl1 91.1(2) . 2
Cl2 Mo1 Cl1 91.41(6) 2 2
Cl2 Mo1 Cl1 96.74(6) . 2
O1 Mo1 Cl1 85.14(4) . 2
O1 Mo1 Cl1 85.24(4) 2 2
O2 Mo1 Cl1 91.1(2) 2 .
O2 Mo1 Cl1 96.5(2) . .
Cl2 Mo1 Cl1 96.74(6) 2 .
Cl2 Mo1 Cl1 91.41(6) . .
O1 Mo1 Cl1 85.24(4) . .
O1 Mo1 Cl1 85.14(4) 2 .
Cl1 Mo1 Cl1 167.48(2) 2 .
C1 O1 C5 111.06(16) . .
C1 O1 Mo1 121.81(13) . .
C5 O1 Mo1 126.97(11) . .

loop_
_geom_bond_atom_site_label_1
_geom_bond_atom_site_label_2
_geom_bond_distance
_geom_bond_site_symmetry_2
C1 O1 1.462(2) .
C1 C2 1.514(3) .
C1 H1A 0.9900 .
C1 H1B 0.9900 .
C2 C3 1.526(4) .
C2 H2A 0.9900 .
C2 H2B 0.9900 .
C3 C4 1.522(3) .
C3 H3A 0.9900 .
C3 H3B 0.9900 .
C4 C5 1.517(3) .
C4 H4A 0.9900 .
C4 H4B 0.9900 .
C5 O1 1.463(3) .
C5 H5A 0.9900 .
C5 H5B 0.9900 .
Cl2 Mo1 2.199(2) .
O2 Mo1 1.740(9) .
Cl1 Mo1 2.3575(5) .
Mo1 O2 1.740(9) 2
Mo1 Cl2 2.199(2) 2
Mo1 O1 2.2122(14) .
Mo1 O1 2.2122(14) 2
Mo1 Cl1 2.3575(5) 2

loop_
_geom_torsion_atom_site_label_1
_geom_torsion_atom_site_label_2
_geom_torsion_atom_site_label_3
_geom_torsion_atom_site_label_4
_geom_torsion
_geom_torsion_site_symmetry_1
O1 C1 C2 C3 -57.7(3) .
C1 C2 C3 C4 53.2(2) .
C2 C3 C4 C5 -52.0(3) .
C3 C4 C5 O1 55.9(2) .
C2 C1 O1 C5 61.9(2) .
C2 C1 O1 Mo1 -113.78(17) .
C4 C5 O1 C1 -61.2(2) .
C4 C5 O1 Mo1 114.22(16) .
O2 Mo1 O1 C1 -150.4(11) 2
O2 Mo1 O1 C1 38.9(3) .
Cl2 Mo1 O1 C1 -122.5(4) 2
Cl2 Mo1 O1 C1 44.28(14) .
O1 Mo1 O1 C1 -138.46(15) 2
Cl1 Mo1 O1 C1 -52.41(13) 2
Cl1 Mo1 O1 C1 135.61(13) .
O2 Mo1 O1 C5 34.6(11) 2
O2 Mo1 O1 C5 -136.1(3) .
Cl2 Mo1 O1 C5 62.6(4) 2
Cl2 Mo1 O1 C5 -130.68(15) .
O1 Mo1 O1 C5 46.58(12) 2
Cl1 Mo1 O1 C5 132.64(14) 2
Cl1 Mo1 O1 C5 -39.34(14) .
